data_4036897
loop_
_publ_author_name
'Feng, Zeya'
'Jiao, Lijuan'
'Feng, Yuanmei'
'Yu, Changjiang'
'Chen, Na'
'Wei, Yun'
'Mu, Xiaolong'
'Hao, Erhong'

_publ_section_title
;
 Regioselective and Stepwise Syntheses of Functionalized BODIPY Dyes
 through Palladium-Catalyzed Cross-Coupling Reactions and Direct C-H
 Arylations.
;
_journal_issue 15
_journal_name_full 'The Journal of organic chemistry'
_journal_page_first 6281
_journal_page_last 6291
_journal_paper_doi 10.1021/acs.joc.6b00858
_journal_volume 81
_journal_year 2016
_chemical_formula_sum 'C49 H43 B Br2 F2 N2 P2 Pd'
_chemical_formula_weight 1036.82
_space_group_IT_number 14
_space_group_name_Hall '-P 2yn'
_space_group_name_H-M_alt 'P 1 21/n 1'
_symmetry_cell_setting monoclinic
_symmetry_space_group_name_H-M 'P 1 21/n 1'
_atom_sites_solution_hydrogens geom
_atom_sites_solution_primary direct
_atom_sites_solution_secondary difmap
_audit_creation_method SHELXL-97
_cell_angle_alpha 90.00
_cell_angle_beta 98.780(2)
_cell_angle_gamma 90.00
_cell_formula_units_Z 4
_cell_length_a 13.8918(16)
_cell_length_b 21.385(2)
_cell_length_c 15.3800(18)
_cell_measurement_reflns_used 6997
_cell_measurement_temperature 293(2)
_cell_measurement_theta_max 27.48
_cell_measurement_theta_min 2.33
_cell_volume 4515.5(9)
_computing_cell_refinement 'Bruker SMART'
_computing_data_collection 'Bruker SMART'
_computing_data_reduction 'Bruker SAINT'
_computing_molecular_graphics 'Bruker SHELXTL'
_computing_publication_material 'Bruker SHELXTL'
_computing_structure_refinement 'SHELXL-97 (Sheldrick, 1997)'
_computing_structure_solution 'SHELXS-97 (Sheldrick, 1990)'
_diffrn_ambient_temperature 293(2)
_diffrn_measured_fraction_theta_full 0.982
_diffrn_measured_fraction_theta_max 0.982
_diffrn_measurement_device_type 'CCD area detector'
_diffrn_measurement_method 'phi and omega scans'
_diffrn_radiation_monochromator graphite
_diffrn_radiation_source 'fine-focus sealed tube'
_diffrn_radiation_type MoK\a
_diffrn_radiation_wavelength 0.71073
_diffrn_reflns_av_R_equivalents 0.1016
_diffrn_reflns_av_sigmaI/netI 0.1165
_diffrn_reflns_limit_h_max 17
_diffrn_reflns_limit_h_min -17
_diffrn_reflns_limit_k_max 27
_diffrn_reflns_limit_k_min -26
_diffrn_reflns_limit_l_max 19
_diffrn_reflns_limit_l_min -19
_diffrn_reflns_number 38002
_diffrn_reflns_theta_full 27.52
_diffrn_reflns_theta_max 27.52
_diffrn_reflns_theta_min 1.64
_exptl_absorpt_coefficient_mu 2.296
_exptl_absorpt_correction_T_max 0.6442
_exptl_absorpt_correction_T_min 0.5976
_exptl_absorpt_correction_type multi-scan
_exptl_crystal_colour colorless
_exptl_crystal_density_diffrn 1.525
_exptl_crystal_density_method 'not measured'
_exptl_crystal_description block
_exptl_crystal_F_000 2080
_exptl_crystal_size_max 0.25
_exptl_crystal_size_mid 0.23
_exptl_crystal_size_min 0.21
_refine_diff_density_max 0.691
_refine_diff_density_min -1.092
_refine_diff_density_rms 0.099
_refine_ls_extinction_method none
_refine_ls_goodness_of_fit_ref 1.025
_refine_ls_hydrogen_treatment mixed
_refine_ls_matrix_type full
_refine_ls_number_parameters 535
_refine_ls_number_reflns 10194
_refine_ls_number_restraints 0
_refine_ls_restrained_S_all 1.025
_refine_ls_R_factor_all 0.1469
_refine_ls_R_factor_gt 0.0668
_refine_ls_shift/su_max 0.001
_refine_ls_shift/su_mean 0.000
_refine_ls_structure_factor_coef Fsqd
_refine_ls_weighting_details 'calc w=1/[\s^2^(Fo^2^)+(0.0459P)^2^+4.2237P] where P=(Fo^2^+2Fc^2^)/3'
_refine_ls_weighting_scheme calc
_refine_ls_wR_factor_gt 0.1162
_refine_ls_wR_factor_ref 0.1394
_reflns_number_gt 5540
_reflns_number_total 10194
_reflns_threshold_expression >2sigma(I)
_cod_data_source_file jo6b00858_si_007.cif
_cod_data_source_block 151008a_0m
_cod_depositor_comments
;
The following automatic conversions were performed:

data item '_symmetry_cell_setting' value 'Monoclinic' was changed to
'monoclinic' in accordance with the
/home/saulius/struct/COD-crude-data/automatic-downloads/DataCite-retrospective/ACS/depositions/lib/dictionaries/cif_core.dic
dictionary named 'cif_core.dic' version 2.4.2 last updated on
2011-04-26.

Automatic conversion script
Id: cif_fix_values 6909 2019-04-08 15:41:33Z antanas 
;
_cod_original_cell_volume 4515.4(9)
_cod_original_sg_symbol_H-M P2(1)/n
_cod_database_code 4036897

loop_
_symmetry_equiv_pos_as_xyz
'x, y, z'
'-x+1/2, y+1/2, -z+1/2'
'-x, -y, -z'
'x-1/2, -y-1/2, z-1/2'

loop_
_atom_site_label
_atom_site_type_symbol
_atom_site_fract_x
_atom_site_fract_y
_atom_site_fract_z
_atom_site_U_iso_or_equiv
_atom_site_adp_type
_atom_site_occupancy
_atom_site_symmetry_multiplicity
_atom_site_calc_flag
_atom_site_refinement_flags
B1 B 0.2776(5) 0.1169(3) 0.9393(4) 0.0347(16) Uani 1 1 d .
Br1 Br -0.09872(5) 0.10184(4) 0.77544(5) 0.0596(2) Uani 1 1 d .
Br2 Br 0.17021(6) 0.29450(3) 0.71101(5) 0.0656(2) Uani 1 1 d .
C1 C 0.1036(4) 0.1209(2) 0.8497(3) 0.0296(13) Uani 1 1 d .
C2 C 0.0202(4) 0.0831(3) 0.8455(4) 0.0376(14) Uani 1 1 d .
C3 C 0.0381(4) 0.0320(3) 0.8991(4) 0.0434(15) Uani 1 1 d .
H3 H -0.0052 0.0001 0.9071 0.052 Uiso 1 1 calc R
C4 C 0.1353(4) 0.0378(3) 0.9396(4) 0.0374(14) Uani 1 1 d .
C5 C 0.1920(4) -0.0001(3) 0.9992(4) 0.0439(15) Uani 1 1 d .
H5 H 0.1647 -0.0362 1.0189 0.053 Uiso 1 1 calc R
C6 C 0.2878(4) 0.0136(3) 1.0304(4) 0.0407(15) Uani 1 1 d .
C7 C 0.3587(5) -0.0188(3) 1.0900(4) 0.0472(16) Uani 1 1 d .
C8 C 0.4427(4) 0.0161(3) 1.0973(4) 0.0402(15) Uani 1 1 d .
C9 C 0.4233(4) 0.0689(3) 1.0445(4) 0.0394(15) Uani 1 1 d .
C10 C 0.3428(5) -0.0795(3) 1.1352(5) 0.069(2) Uani 1 1 d .
H10A H 0.4041 -0.1003 1.1515 0.103 Uiso 1 1 calc R
H10B H 0.3001 -0.1057 1.0959 0.103 Uiso 1 1 calc R
H10C H 0.3140 -0.0713 1.1869 0.103 Uiso 1 1 calc R
C11 C 0.5378(4) 0.0030(3) 1.1555(4) 0.0538(18) Uani 1 1 d .
H11A H 0.5911 0.0165 1.1260 0.065 Uiso 1 1 calc R
H11B H 0.5443 -0.0417 1.1654 0.065 Uiso 1 1 calc R
C12 C 0.5445(5) 0.0360(3) 1.2428(4) 0.071(2) Uani 1 1 d .
H12A H 0.5410 0.0803 1.2334 0.106 Uiso 1 1 calc R
H12B H 0.6053 0.0257 1.2786 0.106 Uiso 1 1 calc R
H12C H 0.4916 0.0229 1.2721 0.106 Uiso 1 1 calc R
C13 C 0.4905(4) 0.1210(3) 1.0322(4) 0.0522(17) Uani 1 1 d .
H13A H 0.4739 0.1378 0.9739 0.078 Uiso 1 1 calc R
H13B H 0.5562 0.1058 1.0401 0.078 Uiso 1 1 calc R
H13C H 0.4847 0.1532 1.0746 0.078 Uiso 1 1 calc R
C14 C -0.0059(4) 0.2146(3) 0.9690(4) 0.0420(15) Uani 1 1 d .
C15 C 0.0460(5) 0.1742(3) 1.0314(4) 0.0568(18) Uani 1 1 d .
H15 H 0.1119 0.1671 1.0307 0.068 Uiso 1 1 calc R
C16 C 0.0003(7) 0.1452(3) 1.0933(5) 0.067(2) Uani 1 1 d .
H16 H 0.0358 0.1192 1.1349 0.081 Uiso 1 1 calc R
C17 C -0.0956(7) 0.1538(4) 1.0946(6) 0.078(2) Uani 1 1 d .
H17 H -0.1254 0.1345 1.1377 0.094 Uiso 1 1 calc R
C18 C -0.1486(6) 0.1904(4) 1.0338(5) 0.074(2) Uani 1 1 d .
H18 H -0.2151 0.1955 1.0339 0.088 Uiso 1 1 calc R
C19 C -0.1037(5) 0.2201(3) 0.9715(4) 0.0556(18) Uani 1 1 d .
H19 H -0.1412 0.2448 0.9295 0.067 Uiso 1 1 calc R
C20 C 0.1364(4) 0.3113(3) 0.9576(4) 0.0396(15) Uani 1 1 d .
C21 C 0.1723(5) 0.3016(3) 1.0447(4) 0.0578(18) Uani 1 1 d .
H21 H 0.1550 0.2656 1.0726 0.069 Uiso 1 1 calc R
C22 C 0.2333(5) 0.3443(4) 1.0911(5) 0.073(2) Uani 1 1 d .
H22 H 0.2568 0.3369 1.1501 0.088 Uiso 1 1 calc R
C23 C 0.2599(5) 0.3970(4) 1.0526(5) 0.067(2) Uani 1 1 d .
H23 H 0.2998 0.4263 1.0850 0.081 Uiso 1 1 calc R
C24 C 0.2280(6) 0.4065(3) 0.9669(5) 0.079(2) Uani 1 1 d .
H24 H 0.2473 0.4420 0.9392 0.095 Uiso 1 1 calc R
C25 C 0.1660(6) 0.3635(3) 0.9194(4) 0.073(2) Uani 1 1 d .
H25 H 0.1445 0.3706 0.8600 0.088 Uiso 1 1 calc R
C26 C -0.0417(4) 0.3051(3) 0.8337(4) 0.0384(14) Uani 1 1 d .
C27 C -0.0787(5) 0.3546(3) 0.8774(4) 0.0605(19) Uani 1 1 d .
H27 H -0.0515 0.3642 0.9349 0.073 Uiso 1 1 calc R
C28 C -0.1560(6) 0.3894(4) 0.8352(6) 0.080(2) Uani 1 1 d .
H28 H -0.1803 0.4227 0.8641 0.096 Uiso 1 1 calc R
C29 C -0.1972(5) 0.3747(4) 0.7501(6) 0.079(3) Uani 1 1 d .
H29 H -0.2499 0.3975 0.7219 0.095 Uiso 1 1 calc R
C30 C -0.1601(5) 0.3266(4) 0.7079(5) 0.073(2) Uani 1 1 d .
H30 H -0.1872 0.3168 0.6505 0.087 Uiso 1 1 calc R
C31 C -0.0824(5) 0.2923(3) 0.7497(4) 0.0547(18) Uani 1 1 d .
H31 H -0.0576 0.2597 0.7197 0.066 Uiso 1 1 calc R
C32 C 0.2920(4) 0.1355(3) 0.6545(4) 0.0435(15) Uani 1 1 d .
C33 C 0.3591(5) 0.1773(4) 0.6941(5) 0.0603(19) Uani 1 1 d .
H33 H 0.3394 0.2095 0.7279 0.072 Uiso 1 1 calc R
C34 C 0.4568(6) 0.1720(5) 0.6843(6) 0.090(3) Uani 1 1 d .
H34 H 0.5021 0.2008 0.7110 0.109 Uiso 1 1 calc R
C35 C 0.4853(7) 0.1246(6) 0.6357(7) 0.103(4) Uani 1 1 d .
H35 H 0.5507 0.1205 0.6300 0.123 Uiso 1 1 calc R
C36 C 0.4201(8) 0.0834(5) 0.5954(7) 0.095(3) Uani 1 1 d .
H36 H 0.4407 0.0516 0.5613 0.114 Uiso 1 1 calc R
C37 C 0.3231(6) 0.0878(3) 0.6042(5) 0.068(2) Uani 1 1 d .
H37 H 0.2785 0.0589 0.5765 0.081 Uiso 1 1 calc R
C38 C 0.1333(4) 0.0568(3) 0.6713(4) 0.0401(15) Uani 1 1 d .
C39 C 0.1927(5) 0.0181(3) 0.7287(4) 0.0482(16) Uani 1 1 d .
H39 H 0.2472 0.0348 0.7637 0.058 Uiso 1 1 calc R
C40 C 0.1726(6) -0.0444(3) 0.7349(5) 0.069(2) Uani 1 1 d .
H40 H 0.2136 -0.0698 0.7731 0.083 Uiso 1 1 calc R
C41 C 0.0921(7) -0.0689(4) 0.6848(5) 0.081(3) Uani 1 1 d .
H41 H 0.0780 -0.1112 0.6897 0.097 Uiso 1 1 calc R
C42 C 0.0318(6) -0.0323(4) 0.6274(5) 0.078(2) Uani 1 1 d .
H42 H -0.0227 -0.0497 0.5932 0.094 Uiso 1 1 calc R
C43 C 0.0524(5) 0.0314(3) 0.6201(4) 0.0592(19) Uani 1 1 d .
H43 H 0.0118 0.0566 0.5811 0.071 Uiso 1 1 calc R
C44 C 0.1008(4) 0.1697(3) 0.5667(4) 0.0415(15) Uani 1 1 d .
C45 C 0.1461(5) 0.1822(3) 0.4947(4) 0.0587(19) Uani 1 1 d .
H45 H 0.2119 0.1732 0.4968 0.070 Uiso 1 1 calc R
C46 C 0.0935(7) 0.2081(4) 0.4192(5) 0.082(3) Uani 1 1 d .
H46 H 0.1243 0.2165 0.3709 0.098 Uiso 1 1 calc R
C47 C -0.0023(7) 0.2212(3) 0.4159(6) 0.081(3) Uani 1 1 d .
H47 H -0.0367 0.2389 0.3652 0.097 Uiso 1 1 calc R
C48 C -0.0488(6) 0.2092(3) 0.4850(5) 0.065(2) Uani 1 1 d .
H48 H -0.1148 0.2179 0.4815 0.077 Uiso 1 1 calc R
C49 C 0.0025(5) 0.1836(3) 0.5614(4) 0.0540(18) Uani 1 1 d .
H49 H -0.0293 0.1757 0.6092 0.065 Uiso 1 1 calc R
F1 F 0.2729(2) 0.17351(15) 0.9829(2) 0.0544(10) Uani 1 1 d .
F2 F 0.3259(2) 0.12508(16) 0.8691(2) 0.0512(9) Uani 1 1 d .
N1 N 0.1729(3) 0.0922(2) 0.9085(3) 0.0322(11) Uani 1 1 d .
N2 N 0.3302(3) 0.0677(2) 1.0038(3) 0.0358(11) Uani 1 1 d .
P1 P 0.05562(11) 0.25627(7) 0.89036(10) 0.0374(4) Uani 1 1 d .
P2 P 0.16527(11) 0.13951(7) 0.67000(10) 0.0368(4) Uani 1 1 d .
Pd1 Pd 0.12611(3) 0.19864(2) 0.78704(3) 0.03244(13) Uani 1 1 d .

loop_
_atom_site_aniso_label
_atom_site_aniso_U_11
_atom_site_aniso_U_22
_atom_site_aniso_U_33
_atom_site_aniso_U_23
_atom_site_aniso_U_13
_atom_site_aniso_U_12
B1 0.036(4) 0.033(4) 0.034(4) 0.000(3) 0.001(3) -0.001(3)
Br1 0.0375(4) 0.0787(5) 0.0573(4) 0.0102(4) -0.0093(3) -0.0026(4)
Br2 0.0812(5) 0.0496(5) 0.0685(5) 0.0067(4) 0.0197(4) -0.0045(4)
C1 0.036(3) 0.025(3) 0.028(3) 0.002(2) 0.007(2) -0.003(3)
C2 0.030(3) 0.044(4) 0.036(3) -0.003(3) -0.002(3) -0.003(3)
C3 0.044(4) 0.044(4) 0.043(4) 0.006(3) 0.009(3) -0.013(3)
C4 0.037(3) 0.034(3) 0.041(3) 0.001(3) 0.004(3) -0.002(3)
C5 0.047(4) 0.041(4) 0.044(4) 0.012(3) 0.009(3) -0.003(3)
C6 0.044(4) 0.041(4) 0.038(3) 0.008(3) 0.006(3) 0.003(3)
C7 0.055(4) 0.044(4) 0.042(4) 0.013(3) 0.005(3) 0.011(3)
C8 0.042(4) 0.041(4) 0.036(3) 0.001(3) 0.000(3) 0.015(3)
C9 0.037(3) 0.047(4) 0.034(3) -0.010(3) 0.005(3) 0.006(3)
C10 0.053(4) 0.070(5) 0.083(5) 0.039(4) 0.008(4) 0.017(4)
C11 0.045(4) 0.056(4) 0.056(4) 0.003(3) -0.008(3) 0.014(3)
C12 0.069(5) 0.077(5) 0.059(5) 0.000(4) -0.014(4) 0.020(4)
C13 0.051(4) 0.049(4) 0.053(4) -0.005(3) -0.005(3) 0.002(3)
C14 0.048(4) 0.043(4) 0.036(3) -0.007(3) 0.011(3) 0.003(3)
C15 0.076(5) 0.047(4) 0.047(4) 0.004(3) 0.010(4) 0.007(4)
C16 0.102(7) 0.051(5) 0.052(5) 0.012(4) 0.022(5) 0.007(5)
C17 0.096(7) 0.077(6) 0.071(6) 0.004(5) 0.040(5) -0.020(5)
C18 0.068(5) 0.086(6) 0.073(6) 0.004(5) 0.028(4) -0.007(5)
C19 0.058(5) 0.059(5) 0.053(4) 0.002(3) 0.016(4) -0.006(4)
C20 0.039(3) 0.038(4) 0.042(4) -0.004(3) 0.005(3) 0.005(3)
C21 0.054(4) 0.069(5) 0.047(4) 0.001(4) -0.002(3) -0.006(4)
C22 0.064(5) 0.093(6) 0.054(5) 0.001(5) -0.017(4) -0.019(5)
C23 0.059(5) 0.072(6) 0.064(5) -0.012(4) -0.010(4) -0.011(4)
C24 0.110(7) 0.057(5) 0.066(5) 0.001(4) 0.003(5) -0.030(5)
C25 0.113(7) 0.057(5) 0.042(4) 0.001(4) -0.015(4) -0.021(5)
C26 0.037(3) 0.047(4) 0.032(3) 0.006(3) 0.008(3) -0.003(3)
C27 0.067(5) 0.065(5) 0.048(4) -0.002(4) 0.004(4) 0.015(4)
C28 0.071(6) 0.072(6) 0.102(7) 0.011(5) 0.024(5) 0.035(5)
C29 0.051(5) 0.094(7) 0.087(6) 0.030(5) -0.005(5) 0.024(5)
C30 0.054(5) 0.098(7) 0.061(5) 0.016(5) -0.005(4) -0.001(5)
C31 0.049(4) 0.070(5) 0.044(4) 0.004(4) 0.004(3) 0.001(4)
C32 0.047(4) 0.042(4) 0.044(4) 0.014(3) 0.016(3) 0.003(3)
C33 0.045(4) 0.077(5) 0.060(5) 0.017(4) 0.012(4) 0.004(4)
C34 0.052(6) 0.130(9) 0.088(7) 0.029(6) 0.008(5) -0.004(6)
C35 0.064(7) 0.144(11) 0.106(9) 0.066(8) 0.034(6) 0.028(7)
C36 0.101(8) 0.092(7) 0.110(8) 0.041(6) 0.073(7) 0.046(6)
C37 0.072(5) 0.065(5) 0.075(5) 0.016(4) 0.040(4) 0.019(4)
C38 0.056(4) 0.039(4) 0.028(3) -0.001(3) 0.015(3) 0.001(3)
C39 0.064(4) 0.042(4) 0.042(4) 0.000(3) 0.017(3) 0.002(3)
C40 0.107(7) 0.041(5) 0.061(5) 0.009(4) 0.021(5) 0.005(4)
C41 0.131(8) 0.040(5) 0.074(6) -0.005(4) 0.018(6) -0.022(5)
C42 0.106(7) 0.061(5) 0.062(5) -0.011(4) -0.004(5) -0.030(5)
C43 0.078(5) 0.055(5) 0.042(4) -0.002(3) 0.003(4) -0.009(4)
C44 0.048(4) 0.030(3) 0.044(4) 0.001(3) -0.002(3) -0.001(3)
C45 0.063(5) 0.062(5) 0.051(4) 0.013(4) 0.008(4) -0.008(4)
C46 0.104(7) 0.093(7) 0.046(5) 0.034(4) 0.004(5) -0.012(6)
C47 0.109(8) 0.061(5) 0.060(5) 0.019(4) -0.026(5) -0.006(5)
C48 0.071(5) 0.045(4) 0.067(5) 0.001(4) -0.024(4) 0.007(4)
C49 0.062(5) 0.052(4) 0.046(4) -0.003(3) 0.003(3) 0.008(4)
F1 0.049(2) 0.038(2) 0.069(2) -0.0104(18) -0.0117(18) 0.0020(17)
F2 0.041(2) 0.067(2) 0.045(2) 0.0146(18) 0.0054(17) -0.0025(18)
N1 0.034(3) 0.029(3) 0.033(3) 0.005(2) 0.001(2) -0.005(2)
N2 0.032(3) 0.041(3) 0.034(3) 0.002(2) 0.001(2) 0.001(2)
P1 0.0413(9) 0.0406(9) 0.0300(8) -0.0005(7) 0.0039(7) 0.0020(7)
P2 0.0404(9) 0.0360(9) 0.0342(9) 0.0013(7) 0.0064(7) 0.0023(7)
Pd1 0.0346(2) 0.0322(2) 0.0301(2) 0.0010(2) 0.00354(18) 0.0002(2)

loop_
_atom_type_symbol
_atom_type_description
_atom_type_scat_dispersion_real
_atom_type_scat_dispersion_imag
_atom_type_scat_source
C C 0.0033 0.0016 'International Tables Vol C Tables 4.2.6.8 and 6.1.1.4'
H H 0.0000 0.0000 'International Tables Vol C Tables 4.2.6.8 and 6.1.1.4'
B B 0.0013 0.0007 'International Tables Vol C Tables 4.2.6.8 and 6.1.1.4'
N N 0.0061 0.0033 'International Tables Vol C Tables 4.2.6.8 and 6.1.1.4'
F F 0.0171 0.0103 'International Tables Vol C Tables 4.2.6.8 and 6.1.1.4'
P P 0.1023 0.0942 'International Tables Vol C Tables 4.2.6.8 and 6.1.1.4'
Br Br -0.2901 2.4595 'International Tables Vol C Tables 4.2.6.8 and 6.1.1.4'
Pd Pd -0.9988 1.0072 'International Tables Vol C Tables 4.2.6.8 and 6.1.1.4'

loop_
_geom_angle_atom_site_label_1
_geom_angle_atom_site_label_2
_geom_angle_atom_site_label_3
_geom_angle
F2 B1 F1 109.5(5)
F2 B1 N2 110.6(5)
F1 B1 N2 109.5(5)
F2 B1 N1 110.7(5)
F1 B1 N1 109.5(5)
N2 B1 N1 107.0(5)
N1 C1 C2 105.3(4)
N1 C1 Pd1 123.8(4)
C2 C1 Pd1 130.8(4)
C3 C2 C1 111.0(5)
C3 C2 Br1 125.5(4)
C1 C2 Br1 123.5(4)
C2 C3 C4 105.8(5)
C2 C3 H3 127.1
C4 C3 H3 127.1
C5 C4 N1 120.9(5)
C5 C4 C3 131.2(6)
N1 C4 C3 107.9(5)
C6 C5 C4 122.1(5)
C6 C5 H5 118.9
C4 C5 H5 118.9
C5 C6 N2 120.3(5)
C5 C6 C7 131.3(6)
N2 C6 C7 108.3(5)
C8 C7 C6 106.5(5)
C8 C7 C10 127.9(6)
C6 C7 C10 125.7(6)
C7 C8 C9 107.8(5)
C7 C8 C11 127.1(6)
C9 C8 C11 124.9(6)
N2 C9 C8 110.0(5)
N2 C9 C13 122.1(5)
C8 C9 C13 127.9(5)
C7 C10 H10A 109.5
C7 C10 H10B 109.5
H10A C10 H10B 109.5
C7 C10 H10C 109.5
H10A C10 H10C 109.5
H10B C10 H10C 109.5
C8 C11 C12 111.9(5)
C8 C11 H11A 109.2
C12 C11 H11A 109.2
C8 C11 H11B 109.2
C12 C11 H11B 109.2
H11A C11 H11B 107.9
C11 C12 H12A 109.5
C11 C12 H12B 109.5
H12A C12 H12B 109.5
C11 C12 H12C 109.5
H12A C12 H12C 109.5
H12B C12 H12C 109.5
C9 C13 H13A 109.5
C9 C13 H13B 109.5
H13A C13 H13B 109.5
C9 C13 H13C 109.5
H13A C13 H13C 109.5
H13B C13 H13C 109.5
C19 C14 C15 116.1(6)
C19 C14 P1 123.1(5)
C15 C14 P1 120.8(5)
C16 C15 C14 120.6(7)
C16 C15 H15 119.7
C14 C15 H15 119.7
C17 C16 C15 120.8(7)
C17 C16 H16 119.6
C15 C16 H16 119.6
C16 C17 C18 120.3(8)
C16 C17 H17 119.8
C18 C17 H17 119.8
C17 C18 C19 119.6(8)
C17 C18 H18 120.2
C19 C18 H18 120.2
C14 C19 C18 122.4(7)
C14 C19 H19 118.8
C18 C19 H19 118.8
C25 C20 C21 117.4(6)
C25 C20 P1 119.0(5)
C21 C20 P1 123.6(5)
C22 C21 C20 120.7(7)
C22 C21 H21 119.7
C20 C21 H21 119.7
C23 C22 C21 121.2(7)
C23 C22 H22 119.4
C21 C22 H22 119.4
C24 C23 C22 119.0(7)
C24 C23 H23 120.5
C22 C23 H23 120.5
C23 C24 C25 120.2(7)
C23 C24 H24 119.9
C25 C24 H24 119.9
C20 C25 C24 121.5(6)
C20 C25 H25 119.3
C24 C25 H25 119.3
C31 C26 C27 118.8(6)
C31 C26 P1 120.7(5)
C27 C26 P1 120.4(5)
C28 C27 C26 120.0(7)
C28 C27 H27 120.0
C26 C27 H27 120.0
C29 C28 C27 120.1(7)
C29 C28 H28 120.0
C27 C28 H28 120.0
C30 C29 C28 119.4(7)
C30 C29 H29 120.3
C28 C29 H29 120.3
C29 C30 C31 120.5(7)
C29 C30 H30 119.8
C31 C30 H30 119.8
C26 C31 C30 121.2(7)
C26 C31 H31 119.4
C30 C31 H31 119.4
C33 C32 C37 118.7(6)
C33 C32 P2 121.4(5)
C37 C32 P2 119.8(5)
C32 C33 C34 120.6(8)
C32 C33 H33 119.7
C34 C33 H33 119.7
C35 C34 C33 119.5(10)
C35 C34 H34 120.2
C33 C34 H34 120.2
C36 C35 C34 120.7(10)
C36 C35 H35 119.6
C34 C35 H35 119.6
C35 C36 C37 120.7(10)
C35 C36 H36 119.6
C37 C36 H36 119.6
C36 C37 C32 119.7(8)
C36 C37 H37 120.1
C32 C37 H37 120.1
C43 C38 C39 118.8(6)
C43 C38 P2 123.5(5)
C39 C38 P2 117.7(5)
C40 C39 C38 121.2(7)
C40 C39 H39 119.4
C38 C39 H39 119.4
C41 C40 C39 119.6(7)
C41 C40 H40 120.2
C39 C40 H40 120.2
C40 C41 C42 120.9(7)
C40 C41 H41 119.5
C42 C41 H41 119.5
C41 C42 C43 119.8(7)
C41 C42 H42 120.1
C43 C42 H42 120.1
C38 C43 C42 119.7(7)
C38 C43 H43 120.2
C42 C43 H43 120.2
C45 C44 C49 118.4(6)
C45 C44 P2 123.0(5)
C49 C44 P2 118.5(5)
C44 C45 C46 120.1(7)
C44 C45 H45 120.0
C46 C45 H45 120.0
C47 C46 C45 120.2(8)
C47 C46 H46 119.9
C45 C46 H46 119.9
C48 C47 C46 121.1(7)
C48 C47 H47 119.5
C46 C47 H47 119.5
C47 C48 C49 119.7(7)
C47 C48 H48 120.1
C49 C48 H48 120.1
C44 C49 C48 120.5(7)
C44 C49 H49 119.7
C48 C49 H49 119.7
C1 N1 C4 109.9(4)
C1 N1 B1 125.6(4)
C4 N1 B1 124.4(4)
C9 N2 C6 107.3(5)
C9 N2 B1 127.6(5)
C6 N2 B1 125.1(5)
C14 P1 C26 102.1(3)
C14 P1 C20 104.4(3)
C26 P1 C20 104.3(3)
C14 P1 Pd1 118.8(2)
C26 P1 Pd1 109.48(19)
C20 P1 Pd1 115.9(2)
C32 P2 C44 105.1(3)
C32 P2 C38 101.5(3)
C44 P2 C38 105.4(3)
C32 P2 Pd1 118.2(2)
C44 P2 Pd1 109.8(2)
C38 P2 Pd1 115.55(19)
C1 Pd1 P2 89.60(16)
C1 Pd1 P1 89.90(16)
P2 Pd1 P1 168.83(6)
C1 Pd1 Br2 174.89(16)
P2 Pd1 Br2 88.89(4)
P1 Pd1 Br2 92.52(5)

loop_
_geom_bond_atom_site_label_1
_geom_bond_atom_site_label_2
_geom_bond_distance
B1 F2 1.368(7)
B1 F1 1.391(7)
B1 N2 1.549(8)
B1 N1 1.551(7)
Br1 C2 1.872(5)
Br2 Pd1 2.4827(8)
C1 N1 1.364(6)
C1 C2 1.407(7)
C1 Pd1 1.970(5)
C2 C3 1.369(8)
C3 C4 1.403(7)
C3 H3 0.9300
C4 C5 1.378(7)
C4 N1 1.390(7)
C5 C6 1.376(8)
C5 H5 0.9300
C6 N2 1.389(7)
C6 C7 1.419(8)
C7 C8 1.375(8)
C7 C10 1.504(8)
C8 C9 1.393(8)
C8 C11 1.504(7)
C9 N2 1.349(7)
C9 C13 1.485(8)
C10 H10A 0.9600
C10 H10B 0.9600
C10 H10C 0.9600
C11 C12 1.507(9)
C11 H11A 0.9700
C11 H11B 0.9700
C12 H12A 0.9600
C12 H12B 0.9600
C12 H12C 0.9600
C13 H13A 0.9600
C13 H13B 0.9600
C13 H13C 0.9600
C14 C19 1.371(8)
C14 C15 1.406(8)
C14 P1 1.817(6)
C15 C16 1.371(9)
C15 H15 0.9300
C16 C17 1.348(10)
C16 H16 0.9300
C17 C18 1.348(10)
C17 H17 0.9300
C18 C19 1.376(9)
C18 H18 0.9300
C19 H19 0.9300
C20 C25 1.353(8)
C20 C21 1.373(8)
C20 P1 1.833(6)
C21 C22 1.370(9)
C21 H21 0.9300
C22 C23 1.351(10)
C22 H22 0.9300
C23 C24 1.339(10)
C23 H23 0.9300
C24 C25 1.389(9)
C24 H24 0.9300
C25 H25 0.9300
C26 C31 1.357(8)
C26 C27 1.394(8)
C26 P1 1.821(6)
C27 C28 1.384(9)
C27 H27 0.9300
C28 C29 1.383(11)
C28 H28 0.9300
C29 C30 1.358(10)
C29 H29 0.9300
C30 C31 1.381(9)
C30 H30 0.9300
C31 H31 0.9300
C32 C33 1.365(9)
C32 C37 1.389(9)
C32 P2 1.815(6)
C33 C34 1.393(10)
C33 H33 0.9300
C34 C35 1.354(13)
C34 H34 0.9300
C35 C36 1.346(13)
C35 H35 0.9300
C36 C37 1.378(10)
C36 H36 0.9300
C37 H37 0.9300
C38 C43 1.381(8)
C38 C39 1.387(8)
C38 P2 1.824(6)
C39 C40 1.370(9)
C39 H39 0.9300
C40 C41 1.363(10)
C40 H40 0.9300
C41 C42 1.366(10)
C41 H41 0.9300
C42 C43 1.401(9)
C42 H42 0.9300
C43 H43 0.9300
C44 C45 1.381(8)
C44 C49 1.386(8)
C44 P2 1.819(6)
C45 C46 1.390(9)
C45 H45 0.9300
C46 C47 1.355(11)
C46 H46 0.9300
C47 C48 1.350(10)
C47 H47 0.9300
C48 C49 1.390(9)
C48 H48 0.9300
C49 H49 0.9300
P1 Pd1 2.3405(16)
P2 Pd1 2.3312(16)
